data_7130671
loop_
_publ_author_name
'Yuan, Sitian'
'Liu, Yi'
'Ni, Mengjia'
'Hao, Tianxin'
'Peng, Yiyuan'
'Ding, Qiuping'

_publ_section_title
;
 Fe(acac)<sub>2</sub>/TBHP-promoted synthesis of 11-functionalized
 dibenzodiazepines <i>via</i> alkoxycarbonylation and carboxamidation of
 <i>o</i>-isocyanodiaryl amines.
;
_journal_issue 78
_journal_name_full 'Chemical communications (Cambridge, England)'
_journal_page_first 10985
_journal_page_last 10988
_journal_paper_doi 10.1039/d2cc04348c
_journal_volume 58
_journal_year 2022
_chemical_formula_moiety 'C17 H17 N3 O'
_chemical_formula_sum 'C17 H17 N3 O'
_chemical_formula_weight 279.33
_space_group_crystal_system monoclinic
_space_group_IT_number 14
_space_group_name_Hall '-P 2yn'
_space_group_name_H-M_alt 'P 1 21/n 1'
_atom_sites_solution_hydrogens geom
_atom_sites_solution_primary iterative
_audit_creation_date 2021-08-30
_audit_creation_method
;
Olex2 1.2
(compiled 2018.05.29 svn.r3508 for OlexSys, GUI svn.r5506)
;
_audit_update_record
;
2022-03-24 deposited with the CCDC.	2022-09-05 downloaded from the CCDC.
;
_cell_angle_alpha 90
_cell_angle_beta 95.252(9)
_cell_angle_gamma 90
_cell_formula_units_Z 4
_cell_length_a 8.4266(7)
_cell_length_b 13.3424(11)
_cell_length_c 13.1891(12)
_cell_measurement_reflns_used 4781
_cell_measurement_temperature 293(2)
_cell_measurement_theta_max 29.1230
_cell_measurement_theta_min 4.0460
_cell_volume 1476.6(2)
_computing_cell_refinement 'CrysAlisPro 1.171.40.53 (Rigaku OD, 2019)'
_computing_data_collection 'CrysAlisPro 1.171.40.53 (Rigaku OD, 2019)'
_computing_data_reduction 'CrysAlisPro 1.171.40.53 (Rigaku OD, 2019)'
_computing_molecular_graphics 'Olex2 (Dolomanov et al., 2009)'
_computing_publication_material 'Olex2 (Dolomanov et al., 2009)'
_computing_structure_refinement 'ShelXL (Sheldrick, 2015)'
_computing_structure_solution 'olex2.solve (Bourhis et al., 2015)'
_diffrn_ambient_temperature 293(2)
_diffrn_detector 'CCD plate'
_diffrn_detector_area_resol_mean 8.0353
_diffrn_detector_type EosS2
_diffrn_measured_fraction_theta_full 0.997
_diffrn_measured_fraction_theta_max 0.876
_diffrn_measurement_details
;
List of Runs (angles in degrees, time in seconds):

  # Type    Start    End  Width  t~exp~   \w     \q     \k     \f   Frames
#--------------------------------------------------------------------------
  1  \w    -88.00 -35.00   1.00    6.20    --  -15.92-178.00  60.00   53
  2  \w      0.00  84.00   1.00    6.20    --   16.85  57.00   0.00   84
  3  \w    -55.00  46.00   1.00    6.20    --   16.85 -19.00-150.00  101
  4  \w    -35.00  53.00   1.00    6.20    --  -15.92  37.00  60.00   88
  5  \w      0.00  78.00   1.00    6.20    --   16.85  57.00-180.00   78
;
_diffrn_measurement_device 'four-circle diffractometer'
_diffrn_measurement_device_type 'SuperNova, Single source at offset/far, EosS2'
_diffrn_measurement_method '\w scans'
_diffrn_orient_matrix_type 'CrysAlisPro convention (1999,Acta A55,543-557)'
_diffrn_orient_matrix_UB_11 0.0049103000
_diffrn_orient_matrix_UB_12 0.0194037000
_diffrn_orient_matrix_UB_13 0.0502772000
_diffrn_orient_matrix_UB_21 0.0835878000
_diffrn_orient_matrix_UB_22 -0.0081809000
_diffrn_orient_matrix_UB_23 0.0048239000
_diffrn_orient_matrix_UB_31 0.0121921000
_diffrn_orient_matrix_UB_32 0.0487600000
_diffrn_orient_matrix_UB_33 -0.0191015000
_diffrn_radiation_monochromator mirror
_diffrn_radiation_probe x-ray
_diffrn_radiation_type MoK\a
_diffrn_radiation_wavelength 0.71073
_diffrn_reflns_av_R_equivalents 0.0225
_diffrn_reflns_av_unetI/netI 0.0226
_diffrn_reflns_Laue_measured_fraction_full 0.997
_diffrn_reflns_Laue_measured_fraction_max 0.876
_diffrn_reflns_limit_h_max 11
_diffrn_reflns_limit_h_min -11
_diffrn_reflns_limit_k_max 17
_diffrn_reflns_limit_k_min -18
_diffrn_reflns_limit_l_max 17
_diffrn_reflns_limit_l_min -17
_diffrn_reflns_number 12970
_diffrn_reflns_point_group_measured_fraction_full 0.997
_diffrn_reflns_point_group_measured_fraction_max 0.876
_diffrn_reflns_theta_full 25.242
_diffrn_reflns_theta_max 29.278
_diffrn_reflns_theta_min 3.365
_diffrn_source 'micro-focus sealed X-ray tube'
_diffrn_source_type 'SuperNova (Mo) X-ray Source'
_exptl_absorpt_coefficient_mu 0.081
_exptl_absorpt_correction_T_max 1.00000
_exptl_absorpt_correction_T_min 0.44840
_exptl_absorpt_correction_type multi-scan
_exptl_absorpt_process_details
;
CrysAlisPro 1.171.40.53 (Rigaku Oxford Diffraction, 2019)
Empirical absorption correction using spherical harmonics,
 implemented in SCALE3 ABSPACK scaling algorithm.
;
_exptl_crystal_colour yellow
_exptl_crystal_density_diffrn 1.256
_exptl_crystal_density_method 'not measured'
_exptl_crystal_description block
_exptl_crystal_F_000 592
_exptl_crystal_size_max 0.03
_exptl_crystal_size_mid 0.02
_exptl_crystal_size_min 0.01
_refine_diff_density_max 0.186
_refine_diff_density_min -0.251
_refine_diff_density_rms 0.049
_refine_ls_extinction_method none
_refine_ls_goodness_of_fit_ref 1.033
_refine_ls_hydrogen_treatment constr
_refine_ls_matrix_type full
_refine_ls_number_parameters 193
_refine_ls_number_reflns 3538
_refine_ls_number_restraints 0
_refine_ls_restrained_S_all 1.033
_refine_ls_R_factor_all 0.0672
_refine_ls_R_factor_gt 0.0515
_refine_ls_shift/su_max 0.000
_refine_ls_shift/su_mean 0.000
_refine_ls_structure_factor_coef Fsqd
_refine_ls_weighting_details 'w=1/[\s^2^(Fo^2^)+(0.0595P)^2^+0.3356P] where P=(Fo^2^+2Fc^2^)/3'
_refine_ls_weighting_scheme calc
_refine_ls_wR_factor_gt 0.1212
_refine_ls_wR_factor_ref 0.1309
_reflns_Friedel_coverage 0.000
_reflns_number_gt 2796
_reflns_number_total 3538
_reflns_threshold_expression 'I > 2\s(I)'
_cod_data_source_file d2cc04348c2.cif
_cod_data_source_block yst9501
_cod_depositor_comments 'Adding full bibliography for 7130670--7130671.cif.'
_cod_database_code 7130671
_shelx_shelxl_version_number 2017/1
_shelx_space_group_comment
;
The symmetry employed for this shelxl refinement is uniquely defined
by the following loop, which should always be used as a source of
symmetry information in preference to the above space-group names.
They are only intended as comments.
;
_reflns_odcompleteness_completeness 99.62
_reflns_odcompleteness_iscentric 1
_reflns_odcompleteness_theta 26.32
_olex2_refinement_description
;
1. Fixed Uiso
 At 1.2 times of:
  All C(H) groups
 At 1.5 times of:
  All C(H,H,H) groups
2.a Aromatic/amide H refined with riding coordinates:
 C6(H6), C13(H13), C4(H4), C5(H5), C10(H10), C3(H3), C12(H12), C11(H11)
2.b Idealised Me refined as rotating group:
 C16(H16A,H16B,H16C), C1(H1A,H1B,H1C), C17(H17A,H17B,H17C)
;
_olex2_submission_special_instructions 'No special instructions were received'
_oxdiff_exptl_absorpt_empirical_details
;
Empirical correction (ABSPACK) includes:
- Absorption correction using spherical harmonics
- Frame scaling
;
_oxdiff_exptl_absorpt_empirical_full_max 1.878
_oxdiff_exptl_absorpt_empirical_full_min 0.534

loop_
_space_group_symop_operation_xyz
'x, y, z'
'-x+1/2, y+1/2, -z+1/2'
'-x, -y, -z'
'x-1/2, -y-1/2, z-1/2'

loop_
_atom_site_label
_atom_site_type_symbol
_atom_site_fract_x
_atom_site_fract_y
_atom_site_fract_z
_atom_site_U_iso_or_equiv
_atom_site_adp_type
_atom_site_occupancy
_atom_site_site_symmetry_order
_atom_site_calc_flag
_atom_site_refinement_flags_posn
_atom_site_refinement_flags_adp
_atom_site_refinement_flags_occupancy
_atom_site_disorder_assembly
_atom_site_disorder_group
N2 N 0.04326(13) 0.41953(9) 0.65254(9) 0.0390(3) Uani 1 1 d . . . . .
O1 O -0.10953(14) 0.53199(9) 0.82300(12) 0.0709(4) Uani 1 1 d . . . . .
N1 N 0.19445(14) 0.22901(8) 0.69178(9) 0.0397(3) Uani 1 1 d . . . . .
N3 N -0.24578(14) 0.39016(10) 0.78236(10) 0.0495(3) Uani 1 1 d . . . . .
C2 C 0.22697(15) 0.26547(10) 0.79281(10) 0.0355(3) Uani 1 1 d . . . . .
C14 C 0.24852(15) 0.29420(11) 0.61668(10) 0.0366(3) Uani 1 1 d . . . . .
C9 C 0.17543(16) 0.38798(11) 0.60140(10) 0.0363(3) Uani 1 1 d . . . . .
C6 C 0.17197(18) 0.38679(11) 0.92101(11) 0.0433(3) Uani 1 1 d . . . . .
H6 H 0.118926 0.443937 0.940057 0.052 Uiso 1 1 calc R . . . .
C8 C 0.03243(15) 0.40260(10) 0.74665(10) 0.0339(3) Uani 1 1 d . . . . .
C7 C 0.14785(15) 0.35214(10) 0.82072(10) 0.0337(3) Uani 1 1 d . . . . .
C15 C -0.11536(17) 0.44723(11) 0.78779(11) 0.0426(3) Uani 1 1 d . . . . .
C13 C 0.36735(19) 0.26647(13) 0.55524(12) 0.0505(4) Uani 1 1 d . . . . .
H13 H 0.416727 0.204401 0.564686 0.061 Uiso 1 1 calc R . . . .
C4 C 0.3506(2) 0.25238(15) 0.96417(13) 0.0585(5) Uani 1 1 d . . . . .
H4 H 0.418529 0.218746 1.012272 0.070 Uiso 1 1 calc R . . . .
C5 C 0.2735(2) 0.33717(13) 0.99188(12) 0.0553(4) Uani 1 1 d . . . . .
H5 H 0.289624 0.361085 1.058252 0.066 Uiso 1 1 calc R . . . .
C10 C 0.2202(2) 0.45002(13) 0.52439(11) 0.0496(4) Uani 1 1 d . . . . .
H10 H 0.169387 0.511331 0.512600 0.059 Uiso 1 1 calc R . . . .
C3 C 0.32868(19) 0.21614(12) 0.86544(12) 0.0484(4) Uani 1 1 d . . . . .
H3 H 0.382112 0.158671 0.847669 0.058 Uiso 1 1 calc R . . . .
C12 C 0.4124(2) 0.33003(16) 0.48069(13) 0.0623(5) Uani 1 1 d . . . . .
H12 H 0.492491 0.310815 0.440693 0.075 Uiso 1 1 calc R . . . .
C11 C 0.3397(2) 0.42160(16) 0.46504(13) 0.0619(5) Uani 1 1 d . . . . .
H11 H 0.370703 0.464328 0.414751 0.074 Uiso 1 1 calc R . . . .
C16 C -0.2545(2) 0.28919(13) 0.74187(15) 0.0609(5) Uani 1 1 d . . . . .
H16A H -0.324310 0.288073 0.680152 0.091 Uiso 1 1 calc GR . . . .
H16B H -0.294802 0.244914 0.790824 0.091 Uiso 1 1 calc GR . . . .
H16C H -0.149999 0.267659 0.727799 0.091 Uiso 1 1 calc GR . . . .
C1 C 0.2202(2) 0.12187(12) 0.67689(15) 0.0603(5) Uani 1 1 d . . . . .
H1A H 0.332364 0.107805 0.684737 0.090 Uiso 1 1 calc GR . . . .
H1B H 0.177111 0.102917 0.609726 0.090 Uiso 1 1 calc GR . . . .
H1C H 0.167969 0.084518 0.726442 0.090 Uiso 1 1 calc GR . . . .
C17 C -0.3926(2) 0.43137(18) 0.8157(2) 0.0863(7) Uani 1 1 d . . . . .
H17A H -0.411996 0.402476 0.880111 0.129 Uiso 1 1 calc GR . . . .
H17B H -0.479965 0.416004 0.766269 0.129 Uiso 1 1 calc GR . . . .
H17C H -0.382525 0.502753 0.822795 0.129 Uiso 1 1 calc GR . . . .

loop_
_atom_site_aniso_label
_atom_site_aniso_U_11
_atom_site_aniso_U_22
_atom_site_aniso_U_33
_atom_site_aniso_U_23
_atom_site_aniso_U_13
_atom_site_aniso_U_12
N2 0.0331(6) 0.0403(7) 0.0434(6) -0.0003(5) 0.0016(5) 0.0068(5)
O1 0.0476(7) 0.0510(7) 0.1174(11) -0.0318(7) 0.0257(7) -0.0004(5)
N1 0.0379(6) 0.0298(6) 0.0513(7) -0.0049(5) 0.0044(5) 0.0025(5)
N3 0.0330(6) 0.0528(8) 0.0643(8) -0.0112(6) 0.0131(6) -0.0029(5)
C2 0.0291(6) 0.0321(7) 0.0454(7) 0.0049(6) 0.0045(5) -0.0023(5)
C14 0.0290(6) 0.0411(8) 0.0391(7) -0.0072(6) 0.0000(5) 0.0004(5)
C9 0.0305(6) 0.0425(8) 0.0355(6) -0.0038(6) 0.0004(5) 0.0028(5)
C6 0.0489(8) 0.0400(8) 0.0417(7) 0.0019(6) 0.0078(6) -0.0058(6)
C8 0.0293(6) 0.0293(7) 0.0435(7) -0.0034(5) 0.0044(5) 0.0002(5)
C7 0.0308(6) 0.0313(7) 0.0394(7) 0.0035(5) 0.0049(5) -0.0041(5)
C15 0.0340(7) 0.0417(8) 0.0525(8) -0.0067(6) 0.0070(6) 0.0038(6)
C13 0.0403(8) 0.0590(10) 0.0529(9) -0.0124(7) 0.0075(6) 0.0092(7)
C4 0.0542(10) 0.0653(11) 0.0539(9) 0.0228(8) -0.0073(7) 0.0015(8)
C5 0.0648(11) 0.0595(11) 0.0404(8) 0.0079(7) -0.0011(7) -0.0112(9)
C10 0.0519(9) 0.0532(10) 0.0436(8) 0.0048(7) 0.0043(7) 0.0034(7)
C3 0.0415(8) 0.0433(9) 0.0605(9) 0.0149(7) 0.0044(7) 0.0065(6)
C12 0.0513(10) 0.0855(14) 0.0529(9) -0.0090(9) 0.0192(8) 0.0059(9)
C11 0.0634(11) 0.0782(13) 0.0465(9) 0.0060(8) 0.0171(8) -0.0032(10)
C16 0.0491(9) 0.0564(11) 0.0772(12) -0.0157(9) 0.0065(8) -0.0118(8)
C1 0.0620(11) 0.0328(8) 0.0868(13) -0.0100(8) 0.0102(9) 0.0019(7)
C17 0.0431(10) 0.0945(16) 0.1263(19) -0.0292(14) 0.0359(11) -0.0043(10)

loop_
_atom_type_symbol
_atom_type_description
_atom_type_scat_dispersion_real
_atom_type_scat_dispersion_imag
_atom_type_scat_source
C C 0.0033 0.0016 'International Tables Vol C Tables 4.2.6.8 and 6.1.1.4'
H H 0.0000 0.0000 'International Tables Vol C Tables 4.2.6.8 and 6.1.1.4'
N N 0.0061 0.0033 'International Tables Vol C Tables 4.2.6.8 and 6.1.1.4'
O O 0.0106 0.0060 'International Tables Vol C Tables 4.2.6.8 and 6.1.1.4'

loop_
_geom_angle_atom_site_label_1
_geom_angle_atom_site_label_2
_geom_angle_atom_site_label_3
_geom_angle
_geom_angle_site_symmetry_1
_geom_angle_site_symmetry_3
_geom_angle_publ_flag
C8 N2 C9 122.73(12) . . ?
C2 N1 C14 113.36(11) . . ?
C2 N1 C1 116.26(13) . . ?
C14 N1 C1 116.30(12) . . ?
C15 N3 C16 124.36(13) . . ?
C15 N3 C17 119.10(15) . . ?
C16 N3 C17 116.51(14) . . ?
C7 C2 N1 118.25(12) . . ?
C3 C2 N1 122.50(13) . . ?
C3 C2 C7 119.19(13) . . ?
C9 C14 N1 118.76(12) . . ?
C13 C14 N1 122.32(13) . . ?
C13 C14 C9 118.88(14) . . ?
C14 C9 N2 123.43(12) . . ?
C10 C9 N2 116.67(13) . . ?
C10 C9 C14 119.47(13) . . ?
C5 C6 C7 120.70(15) . . ?
N2 C8 C7 128.64(12) . . ?
N2 C8 C15 114.30(12) . . ?
C7 C8 C15 116.92(11) . . ?
C2 C7 C8 120.20(12) . . ?
C6 C7 C2 119.34(13) . . ?
C6 C7 C8 120.34(12) . . ?
O1 C15 N3 123.58(14) . . ?
O1 C15 C8 119.42(13) . . ?
N3 C15 C8 117.00(12) . . ?
C12 C13 C14 120.71(16) . . ?
C5 C4 C3 120.85(15) . . ?
C4 C5 C6 119.73(15) . . ?
C11 C10 C9 120.73(16) . . ?
C4 C3 C2 120.19(15) . . ?
C11 C12 C13 120.43(15) . . ?
C12 C11 C10 119.75(16) . . ?

loop_
_geom_bond_atom_site_label_1
_geom_bond_atom_site_label_2
_geom_bond_distance
_geom_bond_site_symmetry_2
_geom_bond_publ_flag
N2 C9 1.4178(17) . ?
N2 C8 1.2731(17) . ?
O1 C15 1.2218(18) . ?
N1 C2 1.4213(18) . ?
N1 C14 1.4240(18) . ?
N1 C1 1.4619(19) . ?
N3 C15 1.3335(19) . ?
N3 C16 1.449(2) . ?
N3 C17 1.458(2) . ?
C2 C7 1.4008(19) . ?
C2 C3 1.391(2) . ?
C14 C9 1.401(2) . ?
C14 C13 1.3946(19) . ?
C9 C10 1.389(2) . ?
C6 C7 1.3983(19) . ?
C6 C5 1.377(2) . ?
C8 C7 1.4763(18) . ?
C8 C15 1.5243(18) . ?
C13 C12 1.378(2) . ?
C4 C5 1.371(3) . ?
C4 C3 1.386(2) . ?
C10 C11 1.384(2) . ?
C12 C11 1.374(3) . ?
